data_4063502
loop_
_publ_author_name
'Moussa, Jamal'
'Rager, Marie Noelle'
'Chamoreau, Lise Marie'
'Ricard, Louis'
'Amouri, Hani'

_publ_section_title
;
 Unprecedented \p-Bonded Rhodio- and Iridio-o-Benzoquinones as
 Organometallic Linkers for the Design of Chiral Octahedral Bimetallic
 Assemblies
;
_journal_issue 2
_journal_name_full Organometallics
_journal_page_first 397
_journal_page_last 404
_journal_paper_doi 10.1021/om800594g
_journal_volume 28
_journal_year 2009
_chemical_formula_moiety '(C36 H35 Ir1 N4 O2 Ru1)2+, 2(C F3 S O3)-'
_chemical_formula_sum 'C38 H35 F6 Ir N4 O8 Ru S2'
_chemical_formula_weight 1147.09
_chemical_name_systematic
;
 ?
;
_space_group_IT_number 14
_symmetry_cell_setting monoclinic
_symmetry_space_group_name_Hall '-P 2ybc'
_symmetry_space_group_name_H-M 'P 1 21/c 1'
_atom_sites_solution_hydrogens geom
_atom_sites_solution_primary direct
_atom_sites_solution_secondary difmap
_audit_creation_method SHELXL-97
_cell_angle_alpha 90.00
_cell_angle_beta 108.822(10)
_cell_angle_gamma 90.00
_cell_formula_units_Z 4
_cell_length_a 8.6500(12)
_cell_length_b 39.336(4)
_cell_length_c 12.8186(17)
_cell_measurement_reflns_used 187
_cell_measurement_temperature 250(2)
_cell_measurement_theta_max 20.3
_cell_measurement_theta_min 4.3
_cell_volume 4128.4(9)
_computing_cell_refinement 'Dirax/lsq (Duisenberg & Schreurs, 1989-2000)'
_computing_data_collection 'Collect (Nonius BV, 1997-2000)'
_computing_data_reduction 'EvalCCD (Duisenberg & Schreurs 1990-2000)'
_computing_molecular_graphics 'DIAMOND (Brandenburg, 1999)'
_computing_publication_material 'WinGX publication routines (Farrugia, 1999)'
_computing_structure_refinement 'SHELXL-97 (Sheldrick, 1997)'
_computing_structure_solution 'SHELXS-97 (Sheldrick, 1997)'
_diffrn_ambient_temperature 250(2)
_diffrn_detector_area_resol_mean 9
_diffrn_measured_fraction_theta_full 0.95
_diffrn_measured_fraction_theta_max 0.95
_diffrn_measurement_device_type KappaCCD
_diffrn_measurement_method 'CCD rotation images, thick slices'
_diffrn_radiation_monochromator graphite
_diffrn_radiation_source 'fine-focus sealed tube'
_diffrn_radiation_type MoK\a
_diffrn_radiation_wavelength 0.71073
_diffrn_reflns_av_R_equivalents 0.0432
_diffrn_reflns_av_sigmaI/netI 0.0591
_diffrn_reflns_limit_h_max 11
_diffrn_reflns_limit_h_min -11
_diffrn_reflns_limit_k_max 51
_diffrn_reflns_limit_k_min -44
_diffrn_reflns_limit_l_max 17
_diffrn_reflns_limit_l_min -15
_diffrn_reflns_number 28952
_diffrn_reflns_theta_full 27.50
_diffrn_reflns_theta_max 27.5
_diffrn_reflns_theta_min 1.76
_exptl_absorpt_coefficient_mu 3.770
_exptl_absorpt_correction_T_max 0.860
_exptl_absorpt_correction_T_min 0.380
_exptl_absorpt_correction_type multi-scan
_exptl_absorpt_process_details
; 
R.H. Blessing, Acta Cryst. (1995), A51, 33-38
;
_exptl_crystal_colour red
_exptl_crystal_density_diffrn 1.846
_exptl_crystal_density_method 'not measured'
_exptl_crystal_description plate-like
_exptl_crystal_F_000 2248
_exptl_crystal_size_max 0.37
_exptl_crystal_size_mid 0.24
_exptl_crystal_size_min 0.04
_refine_diff_density_max 0.881
_refine_diff_density_min -1.719
_refine_diff_density_rms 0.199
_refine_ls_extinction_method none
_refine_ls_goodness_of_fit_ref 1.065
_refine_ls_hydrogen_treatment constr
_refine_ls_matrix_type full
_refine_ls_number_parameters 545
_refine_ls_number_reflns 8332
_refine_ls_number_restraints 0
_refine_ls_restrained_S_all 1.065
_refine_ls_R_factor_all 0.0767
_refine_ls_R_factor_gt 0.0452
_refine_ls_shift/su_max 0.010
_refine_ls_shift/su_mean 0.000
_refine_ls_structure_factor_coef Fsqd
_refine_ls_weighting_details 'calc w=1/[\s^2^(Fo^2^)+(0.0698P)^2^+0.0000P] where P=(Fo^2^+2Fc^2^)/3'
_refine_ls_weighting_scheme calc
_refine_ls_wR_factor_gt 0.1087
_refine_ls_wR_factor_ref 0.1210
_reflns_number_gt 6044
_reflns_number_total 8332
_reflns_threshold_expression >2sigma(I)
_cod_data_source_file om800594g_si_001.cif
_cod_data_source_block ha1b
_cod_original_sg_symbol_H-M 'P 21/c'
_cod_database_code 4063502

loop_
_symmetry_equiv_pos_as_xyz
'x, y, z'
'-x, y+1/2, -z+1/2'
'-x, -y, -z'
'x, -y-1/2, z-1/2'

loop_
_atom_site_label
_atom_site_type_symbol
_atom_site_fract_x
_atom_site_fract_y
_atom_site_fract_z
_atom_site_U_iso_or_equiv
_atom_site_adp_type
_atom_site_occupancy
_atom_site_symmetry_multiplicity
_atom_site_calc_flag
_atom_site_refinement_flags
_atom_site_disorder_assembly
_atom_site_disorder_group
Ir1 Ir 0.08571(3) 0.161951(5) 0.013820(19) 0.02873(11) Uani 1 1 d . . .
Ru1 Ru -0.08893(5) 0.076887(11) 0.23842(4) 0.02359(13) Uani 1 1 d . . .
O1 O 0.1039(5) 0.08607(9) 0.1709(3) 0.0285(9) Uani 1 1 d . . .
O2 O -0.1968(5) 0.11542(9) 0.1213(3) 0.0304(9) Uani 1 1 d . . .
N1 N -0.1558(5) 0.03788(11) 0.1259(4) 0.0250(10) Uani 1 1 d . . .
N2 N 0.0300(5) 0.03694(11) 0.3317(4) 0.0249(10) Uani 1 1 d . . .
N3 N -0.2807(5) 0.07363(11) 0.2960(4) 0.0255(11) Uani 1 1 d . . .
N4 N -0.0289(5) 0.11354(12) 0.3605(4) 0.0276(11) Uani 1 1 d . . .
C1 C -0.2653(7) 0.03943(15) 0.0231(5) 0.0347(15) Uani 1 1 d . . .
H1 H -0.3215 0.0597 0.0006 0.042 Uiso 1 1 calc R . .
C2 C -0.2981(8) 0.01251(16) -0.0503(5) 0.0429(17) Uani 1 1 d . . .
H2 H -0.3737 0.0147 -0.1205 0.051 Uiso 1 1 calc R . .
C3 C -0.2148(9) -0.01802(17) -0.0163(5) 0.0465(18) Uani 1 1 d . . .
H3 H -0.2334 -0.0366 -0.0637 0.056 Uiso 1 1 calc R . .
C4 C -0.1049(8) -0.02017(15) 0.0885(5) 0.0372(15) Uani 1 1 d . . .
H4 H -0.0490 -0.0404 0.1122 0.045 Uiso 1 1 calc R . .
C5 C -0.0763(7) 0.00755(14) 0.1594(5) 0.0276(13) Uani 1 1 d . . .
C6 C 0.0315(7) 0.00744(14) 0.2755(5) 0.0298(13) Uani 1 1 d . . .
C7 C 0.1222(8) -0.02033(16) 0.3273(5) 0.0430(17) Uani 1 1 d . . .
H7 H 0.1230 -0.0402 0.2879 0.052 Uiso 1 1 calc R . .
C8 C 0.2123(9) -0.01839(18) 0.4386(6) 0.053(2) Uani 1 1 d . . .
H8 H 0.2763 -0.0367 0.4735 0.064 Uiso 1 1 calc R . .
C9 C 0.2068(9) 0.01046(18) 0.4968(6) 0.0492(18) Uani 1 1 d . . .
H9 H 0.2639 0.0119 0.5718 0.059 Uiso 1 1 calc R . .
C10 C 0.1136(7) 0.03765(16) 0.4407(5) 0.0337(14) Uani 1 1 d . . .
H10 H 0.1085 0.0572 0.4802 0.040 Uiso 1 1 calc R . .
C11 C -0.4025(7) 0.05006(16) 0.2646(5) 0.0322(14) Uani 1 1 d . . .
H11 H -0.3973 0.0332 0.2150 0.039 Uiso 1 1 calc R . .
C12 C -0.5319(7) 0.05042(17) 0.3036(5) 0.0379(15) Uani 1 1 d . . .
H12 H -0.6113 0.0336 0.2820 0.046 Uiso 1 1 calc R . .
C13 C -0.5455(7) 0.07540(16) 0.3742(5) 0.0382(16) Uani 1 1 d . . .
H13 H -0.6361 0.0762 0.3981 0.046 Uiso 1 1 calc R . .
C14 C -0.4219(7) 0.09981(16) 0.4101(5) 0.0336(14) Uani 1 1 d . . .
H14 H -0.4277 0.1168 0.4591 0.040 Uiso 1 1 calc R . .
C15 C -0.2903(7) 0.09790(13) 0.3705(4) 0.0254(12) Uani 1 1 d . . .
C16 C -0.1450(7) 0.12002(14) 0.4084(5) 0.0286(13) Uani 1 1 d . . .
C17 C -0.1210(8) 0.14450(17) 0.4913(5) 0.0418(17) Uani 1 1 d . . .
H17 H -0.2016 0.1487 0.5233 0.050 Uiso 1 1 calc R . .
C18 C 0.0264(10) 0.16248(15) 0.5254(6) 0.0480(19) Uani 1 1 d . . .
H18 H 0.0437 0.1792 0.5793 0.058 Uiso 1 1 calc R . .
C19 C 0.1455(9) 0.15537(17) 0.4790(6) 0.0510(19) Uani 1 1 d . . .
H19 H 0.2454 0.1666 0.5027 0.061 Uiso 1 1 calc R . .
C20 C 0.1139(8) 0.13113(15) 0.3964(5) 0.0380(15) Uani 1 1 d . . .
H20 H 0.1938 0.1267 0.3640 0.046 Uiso 1 1 calc R . .
C21 C 0.0463(7) 0.10233(13) 0.0787(5) 0.0274(13) Uani 1 1 d . . .
C22 C 0.1329(8) 0.10635(14) 0.0011(5) 0.0340(15) Uani 1 1 d . . .
H22 H 0.2412 0.0993 0.0209 0.041 Uiso 1 1 calc R . .
C23 C 0.0579(9) 0.12096(15) -0.1066(5) 0.0434(17) Uani 1 1 d . . .
H23 H 0.1077 0.1191 -0.1607 0.052 Uiso 1 1 calc R . .
C24 C -0.0936(8) 0.13822(16) -0.1283(5) 0.0415(17) Uani 1 1 d . . .
H24 H -0.1431 0.1484 -0.1965 0.050 Uiso 1 1 calc R . .
C25 C -0.1687(7) 0.13981(15) -0.0446(5) 0.0320(14) Uani 1 1 d . . .
H25 H -0.2544 0.1550 -0.0529 0.038 Uiso 1 1 calc R . .
C26 C -0.1168(7) 0.11885(13) 0.0524(5) 0.0272(13) Uani 1 1 d . . .
C27 C 0.3205(7) 0.18896(15) 0.0570(6) 0.0407(16) Uani 1 1 d . . .
C28 C 0.1997(8) 0.20727(17) -0.0314(5) 0.0410(16) Uani 1 1 d . . .
C29 C 0.0694(8) 0.21751(15) 0.0069(5) 0.0368(16) Uani 1 1 d . . .
C30 C 0.1061(8) 0.20636(15) 0.1208(5) 0.0398(16) Uani 1 1 d . . .
C31 C 0.2647(8) 0.18945(16) 0.1522(6) 0.0433(17) Uani 1 1 d . . .
C32 C 0.4800(9) 0.1753(2) 0.0499(8) 0.075(3) Uani 1 1 d . . .
H32A H 0.5548 0.1938 0.0554 0.113 Uiso 1 1 calc R . .
H32B H 0.4609 0.1639 -0.0194 0.113 Uiso 1 1 calc R . .
H32C H 0.5258 0.1596 0.1090 0.113 Uiso 1 1 calc R . .
C33 C 0.2124(9) 0.21360(19) -0.1454(6) 0.058(2) Uani 1 1 d . . .
H33A H 0.1049 0.2161 -0.1977 0.087 Uiso 1 1 calc R . .
H33B H 0.2663 0.1947 -0.1663 0.087 Uiso 1 1 calc R . .
H33C H 0.2742 0.2340 -0.1442 0.087 Uiso 1 1 calc R . .
C34 C -0.0783(9) 0.23813(18) -0.0564(7) 0.060(2) Uani 1 1 d . . .
H34A H -0.0527 0.2619 -0.0467 0.091 Uiso 1 1 calc R . .
H34B H -0.1673 0.2331 -0.0296 0.091 Uiso 1 1 calc R . .
H34C H -0.1089 0.2325 -0.1333 0.091 Uiso 1 1 calc R . .
C35 C 0.0003(10) 0.2114(2) 0.1941(7) 0.070(3) Uani 1 1 d . . .
H35A H -0.0697 0.2307 0.1688 0.106 Uiso 1 1 calc R . .
H35B H 0.0689 0.2152 0.2687 0.106 Uiso 1 1 calc R . .
H35C H -0.0649 0.1914 0.1912 0.106 Uiso 1 1 calc R . .
C36 C 0.3624(10) 0.1760(2) 0.2635(7) 0.074(3) Uani 1 1 d . . .
H36A H 0.3962 0.1531 0.2561 0.110 Uiso 1 1 calc R . .
H36B H 0.2965 0.1762 0.3111 0.110 Uiso 1 1 calc R . .
H36C H 0.4570 0.1900 0.2944 0.110 Uiso 1 1 calc R . .
S1 S 0.6620(2) -0.07004(5) 0.22986(14) 0.0443(4) Uani 1 1 d . . .
O3 O 0.8240(6) -0.08074(15) 0.2952(5) 0.0762(17) Uani 1 1 d . . .
O4 O 0.6113(6) -0.08071(14) 0.1163(4) 0.0642(15) Uani 1 1 d . . .
O5 O 0.6250(7) -0.03498(13) 0.2456(5) 0.0707(16) Uani 1 1 d . . .
C37 C 0.5335(13) -0.0938(3) 0.2857(8) 0.085(3) Uani 1 1 d . . .
F1 F 0.5643(9) -0.0888(2) 0.3915(4) 0.148(3) Uani 1 1 d . . .
F2 F 0.5389(11) -0.12644(17) 0.2695(6) 0.159(3) Uani 1 1 d . . .
F3 F 0.3702(7) -0.08427(18) 0.2346(5) 0.118(2) Uani 1 1 d . . .
S2 S 0.6204(2) 0.20899(5) 0.58897(15) 0.0484(5) Uani 1 1 d . . .
F4 F 0.3568(5) 0.22164(13) 0.6407(4) 0.0805(15) Uani 1 1 d . . .
F5 F 0.5667(6) 0.25114(11) 0.7327(4) 0.0839(15) Uani 1 1 d . . .
F6 F 0.5526(6) 0.19813(13) 0.7712(4) 0.0808(15) Uani 1 1 d . . .
O6 O 0.5479(6) 0.17687(14) 0.5467(5) 0.0679(16) Uani 1 1 d . . .
O7 O 0.7909(6) 0.20683(14) 0.6551(4) 0.0658(15) Uani 1 1 d . . .
O8 O 0.5745(7) 0.23686(18) 0.5114(5) 0.092(2) Uani 1 1 d . . .
C38 C 0.5196(10) 0.22045(19) 0.6885(7) 0.056(2) Uani 1 1 d . . .

loop_
_atom_site_aniso_label
_atom_site_aniso_U_11
_atom_site_aniso_U_22
_atom_site_aniso_U_33
_atom_site_aniso_U_23
_atom_site_aniso_U_13
_atom_site_aniso_U_12
Ir1 0.02947(16) 0.02303(15) 0.03682(17) 0.00027(10) 0.01503(12) 0.00188(10)
Ru1 0.0225(3) 0.0221(3) 0.0277(3) -0.00272(19) 0.0103(2) -0.00049(19)
O1 0.029(2) 0.022(2) 0.038(2) 0.0009(18) 0.0152(19) 0.0021(17)
O2 0.028(2) 0.025(2) 0.042(2) 0.0005(18) 0.0163(19) 0.0032(17)
N1 0.024(3) 0.024(3) 0.026(3) 0.001(2) 0.006(2) 0.001(2)
N2 0.020(2) 0.032(3) 0.024(3) 0.000(2) 0.009(2) -0.005(2)
N3 0.024(3) 0.023(3) 0.028(3) 0.001(2) 0.008(2) -0.001(2)
N4 0.020(2) 0.029(3) 0.034(3) -0.002(2) 0.008(2) -0.001(2)
C1 0.039(4) 0.032(3) 0.030(3) 0.000(3) 0.006(3) -0.001(3)
C2 0.049(4) 0.040(4) 0.027(3) -0.001(3) -0.005(3) -0.002(3)
C3 0.064(5) 0.035(4) 0.038(4) -0.009(3) 0.013(4) -0.006(3)
C4 0.047(4) 0.025(3) 0.039(4) -0.002(3) 0.013(3) 0.003(3)
C5 0.031(3) 0.023(3) 0.032(3) 0.000(3) 0.015(3) 0.000(3)
C6 0.028(3) 0.025(3) 0.037(3) -0.002(3) 0.011(3) -0.002(3)
C7 0.051(4) 0.025(3) 0.046(4) 0.005(3) 0.006(3) 0.004(3)
C8 0.054(5) 0.038(4) 0.050(5) 0.008(3) -0.007(4) 0.003(3)
C9 0.053(5) 0.049(4) 0.033(4) 0.002(3) -0.004(3) -0.005(4)
C10 0.033(3) 0.039(4) 0.031(4) 0.001(3) 0.012(3) -0.004(3)
C11 0.030(3) 0.039(4) 0.028(3) -0.006(3) 0.008(3) -0.009(3)
C12 0.027(3) 0.046(4) 0.040(4) 0.000(3) 0.010(3) -0.009(3)
C13 0.026(3) 0.053(4) 0.042(4) 0.007(3) 0.020(3) 0.001(3)
C14 0.029(3) 0.042(4) 0.033(3) 0.003(3) 0.015(3) 0.008(3)
C15 0.027(3) 0.022(3) 0.027(3) 0.003(2) 0.008(3) 0.004(2)
C16 0.031(3) 0.024(3) 0.034(3) -0.004(3) 0.015(3) -0.003(3)
C17 0.044(4) 0.035(4) 0.053(4) -0.012(3) 0.026(3) 0.002(3)
C18 0.057(5) 0.035(4) 0.057(5) -0.021(3) 0.026(4) -0.015(3)
C19 0.040(4) 0.047(4) 0.064(5) -0.020(4) 0.015(4) -0.017(3)
C20 0.029(3) 0.037(4) 0.052(4) -0.006(3) 0.019(3) -0.007(3)
C21 0.029(3) 0.017(3) 0.040(4) -0.008(3) 0.016(3) -0.002(2)
C22 0.041(4) 0.026(3) 0.045(4) 0.000(3) 0.027(3) 0.003(3)
C23 0.068(5) 0.026(3) 0.048(4) -0.013(3) 0.034(4) -0.005(3)
C24 0.053(4) 0.039(4) 0.028(4) -0.006(3) 0.006(3) -0.008(3)
C25 0.031(3) 0.034(3) 0.026(3) 0.000(3) 0.003(3) -0.003(3)
C26 0.030(3) 0.016(3) 0.034(3) -0.008(2) 0.008(3) 0.001(2)
C27 0.028(3) 0.032(4) 0.057(4) 0.008(3) 0.006(3) -0.003(3)
C28 0.037(4) 0.040(4) 0.048(4) 0.004(3) 0.017(3) -0.016(3)
C29 0.047(4) 0.017(3) 0.045(4) -0.001(3) 0.011(3) 0.003(3)
C30 0.040(4) 0.029(3) 0.050(4) -0.014(3) 0.014(3) -0.010(3)
C31 0.039(4) 0.034(4) 0.051(4) 0.003(3) 0.008(3) -0.014(3)
C32 0.029(4) 0.086(6) 0.116(8) 0.024(6) 0.030(5) 0.007(4)
C33 0.058(5) 0.055(5) 0.072(5) 0.015(4) 0.035(4) -0.007(4)
C34 0.056(5) 0.034(4) 0.085(6) 0.001(4) 0.014(4) 0.017(3)
C35 0.082(6) 0.064(5) 0.082(6) -0.042(5) 0.051(5) -0.016(5)
C36 0.055(5) 0.075(6) 0.066(5) 0.022(5) -0.016(4) -0.021(5)
S1 0.0388(10) 0.0523(11) 0.0414(10) -0.0037(8) 0.0124(8) 0.0043(8)
O3 0.045(3) 0.092(4) 0.078(4) -0.010(3) 0.001(3) 0.017(3)
O4 0.065(4) 0.090(4) 0.038(3) -0.011(3) 0.017(3) 0.011(3)
O5 0.080(4) 0.054(3) 0.071(4) -0.011(3) 0.014(3) 0.008(3)
C37 0.094(8) 0.102(8) 0.053(6) -0.012(5) 0.016(5) -0.053(6)
F1 0.166(7) 0.239(8) 0.053(4) -0.018(4) 0.056(4) -0.099(6)
F2 0.243(9) 0.088(5) 0.122(6) 0.012(4) 0.024(6) -0.089(6)
F3 0.065(4) 0.177(6) 0.124(5) -0.034(5) 0.048(4) -0.051(4)
S2 0.0443(11) 0.0545(11) 0.0521(11) -0.0101(9) 0.0235(9) -0.0075(9)
F4 0.047(3) 0.103(4) 0.098(4) -0.012(3) 0.033(3) 0.014(3)
F5 0.094(4) 0.062(3) 0.091(3) -0.033(3) 0.025(3) 0.010(3)
F6 0.101(4) 0.085(4) 0.074(3) 0.021(3) 0.052(3) 0.017(3)
O6 0.056(3) 0.070(4) 0.089(4) -0.042(3) 0.039(3) -0.022(3)
O7 0.034(3) 0.085(4) 0.076(4) -0.025(3) 0.015(3) -0.005(3)
O8 0.112(6) 0.091(5) 0.084(5) 0.036(4) 0.050(4) 0.010(4)
C38 0.058(5) 0.049(5) 0.064(5) -0.009(4) 0.022(4) 0.006(4)

loop_
_atom_type_symbol
_atom_type_description
_atom_type_scat_dispersion_real
_atom_type_scat_dispersion_imag
_atom_type_scat_source
C C 0.0033 0.0016 'International Tables Vol C Tables 4.2.6.8 and 6.1.1.4'
H H 0.0000 0.0000 'International Tables Vol C Tables 4.2.6.8 and 6.1.1.4'
N N 0.0061 0.0033 'International Tables Vol C Tables 4.2.6.8 and 6.1.1.4'
O O 0.0106 0.0060 'International Tables Vol C Tables 4.2.6.8 and 6.1.1.4'
S S 0.1246 0.1234 'International Tables Vol C Tables 4.2.6.8 and 6.1.1.4'
Ru Ru -1.2594 0.8363 'International Tables Vol C Tables 4.2.6.8 and 6.1.1.4'
Ir Ir -1.4442 7.9887 'International Tables Vol C Tables 4.2.6.8 and 6.1.1.4'
F F 0.0171 0.0103 'International Tables Vol C Tables 4.2.6.8 and 6.1.1.4'

loop_
_geom_angle_atom_site_label_1
_geom_angle_atom_site_label_2
_geom_angle_atom_site_label_3
_geom_angle
_geom_angle_site_symmetry_1
_geom_angle_site_symmetry_3
_geom_angle_publ_flag
C24 Ir1 C29 111.9(2) . . ?
C24 Ir1 C23 37.9(2) . . ?
C29 Ir1 C23 135.6(2) . . ?
C24 Ir1 C30 139.0(3) . . ?
C29 Ir1 C30 38.9(2) . . ?
C23 Ir1 C30 174.5(2) . . ?
C24 Ir1 C27 140.0(2) . . ?
C29 Ir1 C27 64.5(2) . . ?
C23 Ir1 C27 114.6(3) . . ?
C30 Ir1 C27 64.9(2) . . ?
C24 Ir1 C28 112.6(2) . . ?
C29 Ir1 C28 37.9(2) . . ?
C23 Ir1 C28 111.5(2) . . ?
C30 Ir1 C28 64.4(2) . . ?
C27 Ir1 C28 38.7(2) . . ?
C24 Ir1 C31 176.1(2) . . ?
C29 Ir1 C31 64.3(2) . . ?
C23 Ir1 C31 144.1(3) . . ?
C30 Ir1 C31 38.6(2) . . ?
C27 Ir1 C31 38.3(2) . . ?
C28 Ir1 C31 63.9(2) . . ?
C24 Ir1 C22 67.6(2) . . ?
C29 Ir1 C22 169.1(2) . . ?
C23 Ir1 C22 37.9(2) . . ?
C30 Ir1 C22 147.5(2) . . ?
C27 Ir1 C22 108.3(2) . . ?
C28 Ir1 C22 131.5(2) . . ?
C31 Ir1 C22 115.9(2) . . ?
C24 Ir1 C25 37.4(2) . . ?
C29 Ir1 C25 109.2(2) . . ?
C23 Ir1 C25 67.0(2) . . ?
C30 Ir1 C25 112.8(2) . . ?
C27 Ir1 C25 172.8(2) . . ?
C28 Ir1 C25 134.1(2) . . ?
C31 Ir1 C25 143.7(2) . . ?
C22 Ir1 C25 77.3(2) . . ?
C24 Ir1 C21 75.2(2) . . ?
C29 Ir1 C21 156.7(2) . . ?
C23 Ir1 C21 63.7(2) . . ?
C30 Ir1 C21 121.4(2) . . ?
C27 Ir1 C21 124.9(2) . . ?
C28 Ir1 C21 161.6(2) . . ?
C31 Ir1 C21 108.6(2) . . ?
C22 Ir1 C21 34.11(19) . . ?
C25 Ir1 C21 62.3(2) . . ?
C24 Ir1 C26 62.6(2) . . ?
C29 Ir1 C26 128.3(2) . . ?
C23 Ir1 C26 74.1(2) . . ?
C30 Ir1 C26 108.9(2) . . ?
C27 Ir1 C26 153.2(2) . . ?
C28 Ir1 C26 164.7(2) . . ?
C31 Ir1 C26 120.3(2) . . ?
C22 Ir1 C26 61.75(19) . . ?
C25 Ir1 C26 33.52(19) . . ?
C21 Ir1 C26 33.65(17) . . ?
N3 Ru1 N2 93.16(17) . . ?
N3 Ru1 N1 97.48(18) . . ?
N2 Ru1 N1 79.10(17) . . ?
N3 Ru1 N4 78.68(18) . . ?
N2 Ru1 N4 97.90(17) . . ?
N1 Ru1 N4 175.06(17) . . ?
N3 Ru1 O2 94.46(16) . . ?
N2 Ru1 O2 170.57(16) . . ?
N1 Ru1 O2 94.39(16) . . ?
N4 Ru1 O2 89.04(16) . . ?
N3 Ru1 O1 173.40(16) . . ?
N2 Ru1 O1 93.17(15) . . ?
N1 Ru1 O1 85.53(16) . . ?
N4 Ru1 O1 98.62(16) . . ?
O2 Ru1 O1 79.41(14) . . ?
C21 O1 Ru1 109.4(3) . . ?
C26 O2 Ru1 110.3(3) . . ?
C1 N1 C5 117.8(5) . . ?
C1 N1 Ru1 126.8(4) . . ?
C5 N1 Ru1 115.4(3) . . ?
C10 N2 C6 118.0(5) . . ?
C10 N2 Ru1 126.2(4) . . ?
C6 N2 Ru1 115.7(4) . . ?
C11 N3 C15 117.6(5) . . ?
C11 N3 Ru1 125.6(4) . . ?
C15 N3 Ru1 116.8(3) . . ?
C20 N4 C16 118.3(5) . . ?
C20 N4 Ru1 126.2(4) . . ?
C16 N4 Ru1 115.5(4) . . ?
N1 C1 C2 123.6(6) . . ?
N1 C1 H1 118.2 . . ?
C2 C1 H1 118.2 . . ?
C1 C2 C3 118.3(5) . . ?
C1 C2 H2 120.8 . . ?
C3 C2 H2 120.8 . . ?
C4 C3 C2 118.9(6) . . ?
C4 C3 H3 120.6 . . ?
C2 C3 H3 120.6 . . ?
C3 C4 C5 120.8(6) . . ?
C3 C4 H4 119.6 . . ?
C5 C4 H4 119.6 . . ?
N1 C5 C4 120.7(5) . . ?
N1 C5 C6 114.0(5) . . ?
C4 C5 C6 125.3(5) . . ?
N2 C6 C7 121.2(5) . . ?
N2 C6 C5 114.7(5) . . ?
C7 C6 C5 124.1(5) . . ?
C6 C7 C8 119.5(6) . . ?
C6 C7 H7 120.2 . . ?
C8 C7 H7 120.2 . . ?
C9 C8 C7 119.9(6) . . ?
C9 C8 H8 120.0 . . ?
C7 C8 H8 120.0 . . ?
C8 C9 C10 118.2(6) . . ?
C8 C9 H9 120.9 . . ?
C10 C9 H9 120.9 . . ?
N2 C10 C9 123.1(6) . . ?
N2 C10 H10 118.5 . . ?
C9 C10 H10 118.5 . . ?
N3 C11 C12 122.1(6) . . ?
N3 C11 H11 118.9 . . ?
C12 C11 H11 118.9 . . ?
C11 C12 C13 120.4(6) . . ?
C11 C12 H12 119.8 . . ?
C13 C12 H12 119.8 . . ?
C12 C13 C14 119.5(6) . . ?
C12 C13 H13 120.3 . . ?
C14 C13 H13 120.3 . . ?
C15 C14 C13 118.1(6) . . ?
C15 C14 H14 120.9 . . ?
C13 C14 H14 120.9 . . ?
N3 C15 C14 122.2(5) . . ?
N3 C15 C16 113.8(5) . . ?
C14 C15 C16 123.9(5) . . ?
N4 C16 C17 121.5(5) . . ?
N4 C16 C15 114.5(5) . . ?
C17 C16 C15 123.9(5) . . ?
C18 C17 C16 118.8(6) . . ?
C18 C17 H17 120.6 . . ?
C16 C17 H17 120.6 . . ?
C19 C18 C17 119.8(6) . . ?
C19 C18 H18 120.1 . . ?
C17 C18 H18 120.1 . . ?
C18 C19 C20 118.7(7) . . ?
C18 C19 H19 120.7 . . ?
C20 C19 H19 120.7 . . ?
N4 C20 C19 122.9(6) . . ?
N4 C20 H20 118.6 . . ?
C19 C20 H20 118.6 . . ?
O1 C21 C22 123.7(5) . . ?
O1 C21 C26 118.7(5) . . ?
C22 C21 C26 117.6(5) . . ?
O1 C21 Ir1 134.5(4) . . ?
C22 C21 Ir1 61.1(3) . . ?
C26 C21 Ir1 75.0(3) . . ?
C21 C22 C23 122.2(6) . . ?
C21 C22 Ir1 84.7(3) . . ?
C23 C22 Ir1 69.2(3) . . ?
C21 C22 H22 118.9 . . ?
C23 C22 H22 118.9 . . ?
Ir1 C22 H22 117.6 . . ?
C24 C23 C22 118.7(6) . . ?
C24 C23 Ir1 70.8(3) . . ?
C22 C23 Ir1 72.9(3) . . ?
C24 C23 H23 120.7 . . ?
C22 C23 H23 120.7 . . ?
Ir1 C23 H23 127.6 . . ?
C23 C24 C25 119.3(6) . . ?
C23 C24 Ir1 71.3(4) . . ?
C25 C24 Ir1 74.1(3) . . ?
C23 C24 H24 120.4 . . ?
C25 C24 H24 120.4 . . ?
Ir1 C24 H24 126.0 . . ?
C24 C25 C26 122.4(6) . . ?
C24 C25 Ir1 68.5(3) . . ?
C26 C25 Ir1 86.3(4) . . ?
C24 C25 H25 118.8 . . ?
C26 C25 H25 118.8 . . ?
Ir1 C25 H25 116.5 . . ?
O2 C26 C25 124.3(5) . . ?
O2 C26 C21 118.5(5) . . ?
C25 C26 C21 117.0(5) . . ?
O2 C26 Ir1 137.8(4) . . ?
C25 C26 Ir1 60.2(3) . . ?
C21 C26 Ir1 71.3(3) . . ?
C31 C27 C28 107.3(6) . . ?
C31 C27 C32 127.9(6) . . ?
C28 C27 C32 124.5(7) . . ?
C31 C27 Ir1 71.8(4) . . ?
C28 C27 Ir1 70.8(3) . . ?
C32 C27 Ir1 126.9(5) . . ?
C29 C28 C27 108.6(6) . . ?
C29 C28 C33 126.5(6) . . ?
C27 C28 C33 124.8(6) . . ?
C29 C28 Ir1 70.6(3) . . ?
C27 C28 Ir1 70.5(3) . . ?
C33 C28 Ir1 124.2(5) . . ?
C28 C29 C30 108.6(6) . . ?
C28 C29 C34 126.4(6) . . ?
C30 C29 C34 125.0(6) . . ?
C28 C29 Ir1 71.6(3) . . ?
C30 C29 Ir1 70.7(3) . . ?
C34 C29 Ir1 126.2(5) . . ?
C29 C30 C31 107.1(6) . . ?
C29 C30 C35 126.8(6) . . ?
C31 C30 C35 126.0(7) . . ?
C29 C30 Ir1 70.5(3) . . ?
C31 C30 Ir1 71.8(4) . . ?
C35 C30 Ir1 123.1(4) . . ?
C27 C31 C30 108.2(6) . . ?
C27 C31 C36 123.8(7) . . ?
C30 C31 C36 127.9(7) . . ?
C27 C31 Ir1 70.0(4) . . ?
C30 C31 Ir1 69.6(3) . . ?
C36 C31 Ir1 128.4(5) . . ?
C27 C32 H32A 109.5 . . ?
C27 C32 H32B 109.5 . . ?
H32A C32 H32B 109.5 . . ?
C27 C32 H32C 109.5 . . ?
H32A C32 H32C 109.5 . . ?
H32B C32 H32C 109.5 . . ?
C28 C33 H33A 109.5 . . ?
C28 C33 H33B 109.5 . . ?
H33A C33 H33B 109.5 . . ?
C28 C33 H33C 109.5 . . ?
H33A C33 H33C 109.5 . . ?
H33B C33 H33C 109.5 . . ?
C29 C34 H34A 109.5 . . ?
C29 C34 H34B 109.5 . . ?
H34A C34 H34B 109.5 . . ?
C29 C34 H34C 109.5 . . ?
H34A C34 H34C 109.5 . . ?
H34B C34 H34C 109.5 . . ?
C30 C35 H35A 109.5 . . ?
C30 C35 H35B 109.5 . . ?
H35A C35 H35B 109.5 . . ?
C30 C35 H35C 109.5 . . ?
H35A C35 H35C 109.5 . . ?
H35B C35 H35C 109.5 . . ?
C31 C36 H36A 109.5 . . ?
C31 C36 H36B 109.5 . . ?
H36A C36 H36B 109.5 . . ?
C31 C36 H36C 109.5 . . ?
H36A C36 H36C 109.5 . . ?
H36B C36 H36C 109.5 . . ?
O4 S1 O3 115.0(3) . . ?
O4 S1 O5 114.2(3) . . ?
O3 S1 O5 114.5(3) . . ?
O4 S1 C37 103.2(4) . . ?
O3 S1 C37 103.3(5) . . ?
O5 S1 C37 104.5(5) . . ?
F2 C37 F1 107.8(9) . . ?
F2 C37 F3 105.7(8) . . ?
F1 C37 F3 106.3(9) . . ?
F2 C37 S1 113.3(8) . . ?
F1 C37 S1 113.3(6) . . ?
F3 C37 S1 109.8(7) . . ?
O6 S2 O7 114.1(3) . . ?
O6 S2 O8 114.7(4) . . ?
O7 S2 O8 116.6(4) . . ?
O6 S2 C38 103.5(3) . . ?
O7 S2 C38 103.4(3) . . ?
O8 S2 C38 101.9(4) . . ?
F6 C38 F5 107.4(6) . . ?
F6 C38 F4 108.0(7) . . ?
F5 C38 F4 107.0(6) . . ?
F6 C38 S2 111.5(5) . . ?
F5 C38 S2 111.8(5) . . ?
F4 C38 S2 111.0(5) . . ?

loop_
_geom_bond_atom_site_label_1
_geom_bond_atom_site_label_2
_geom_bond_distance
_geom_bond_site_symmetry_2
_geom_bond_publ_flag
Ir1 C24 2.185(6) . ?
Ir1 C29 2.190(6) . ?
Ir1 C23 2.191(6) . ?
Ir1 C30 2.193(6) . ?
Ir1 C27 2.199(6) . ?
Ir1 C28 2.203(6) . ?
Ir1 C31 2.223(6) . ?
Ir1 C22 2.241(6) . ?
Ir1 C25 2.258(6) . ?
Ir1 C21 2.548(6) . ?
Ir1 C26 2.598(6) . ?
Ru1 N3 2.025(5) . ?
Ru1 N2 2.040(4) . ?
Ru1 N1 2.057(4) . ?
Ru1 N4 2.067(5) . ?
Ru1 O2 2.126(4) . ?
Ru1 O1 2.143(4) . ?
O1 C21 1.294(7) . ?
O2 C26 1.292(7) . ?
N1 C1 1.353(7) . ?
N1 C5 1.375(7) . ?
N2 C10 1.351(7) . ?
N2 C6 1.368(7) . ?
N3 C11 1.363(7) . ?
N3 C15 1.372(7) . ?
N4 C20 1.360(7) . ?
N4 C16 1.360(7) . ?
C1 C2 1.384(8) . ?
C1 H1 0.9300 . ?
C2 C3 1.395(9) . ?
C2 H2 0.9300 . ?
C3 C4 1.376(9) . ?
C3 H3 0.9300 . ?
C4 C5 1.390(8) . ?
C4 H4 0.9300 . ?
C5 C6 1.480(8) . ?
C6 C7 1.383(8) . ?
C7 C8 1.390(9) . ?
C7 H7 0.9300 . ?
C8 C9 1.367(9) . ?
C8 H8 0.9300 . ?
C9 C10 1.392(9) . ?
C9 H9 0.9300 . ?
C10 H10 0.9300 . ?
C11 C12 1.366(8) . ?
C11 H11 0.9300 . ?
C12 C13 1.366(8) . ?
C12 H12 0.9300 . ?
C13 C14 1.399(8) . ?
C13 H13 0.9300 . ?
C14 C15 1.391(8) . ?
C14 H14 0.9300 . ?
C15 C16 1.476(8) . ?
C16 C17 1.399(8) . ?
C17 C18 1.399(10) . ?
C17 H17 0.9300 . ?
C18 C19 1.374(11) . ?
C18 H18 0.9300 . ?
C19 C20 1.386(9) . ?
C19 H19 0.9300 . ?
C20 H20 0.9300 . ?
C21 C22 1.435(8) . ?
C21 C26 1.490(8) . ?
C22 C23 1.441(9) . ?
C22 H22 0.9300 . ?
C23 C24 1.421(9) . ?
C23 H23 0.9300 . ?
C24 C25 1.425(8) . ?
C24 H24 0.9300 . ?
C25 C26 1.437(8) . ?
C25 H25 0.9300 . ?
C27 C31 1.450(9) . ?
C27 C28 1.460(9) . ?
C27 C32 1.510(9) . ?
C28 C29 1.425(9) . ?
C28 C33 1.522(9) . ?
C29 C30 1.458(9) . ?
C29 C34 1.510(9) . ?
C30 C31 1.459(9) . ?
C30 C35 1.521(9) . ?
C31 C36 1.501(9) . ?
C32 H32A 0.9600 . ?
C32 H32B 0.9600 . ?
C32 H32C 0.9600 . ?
C33 H33A 0.9600 . ?
C33 H33B 0.9600 . ?
C33 H33C 0.9600 . ?
C34 H34A 0.9600 . ?
C34 H34B 0.9600 . ?
C34 H34C 0.9600 . ?
C35 H35A 0.9600 . ?
C35 H35B 0.9600 . ?
C35 H35C 0.9600 . ?
C36 H36A 0.9600 . ?
C36 H36B 0.9600 . ?
C36 H36C 0.9600 . ?
S1 O4 1.440(5) . ?
S1 O3 1.443(5) . ?
S1 O5 1.444(5) . ?
S1 C37 1.770(9) . ?
C37 F2 1.304(12) . ?
C37 F1 1.309(10) . ?
C37 F3 1.403(12) . ?
S2 O6 1.436(5) . ?
S2 O7 1.447(5) . ?
S2 O8 1.447(6) . ?
S2 C38 1.819(8) . ?
F4 C38 1.343(8) . ?
F5 C38 1.340(8) . ?
F6 C38 1.334(9) . ?
